data_7110395
loop_
_publ_author_name
'Kunze, Andreas'
'Gleiter, Rolf'
'Rominger, Frank'

_publ_section_title
;
 1,8-Diazabicyclo[6.6.6]eicosa-4,11,17-triyne: a flexible cage for
 protons, copper(I) and silver(I)
;
_journal_issue 2
_journal_name_full 'Chemical Communications'
_journal_page_first 171
_journal_paper_doi 10.1039/a808068b
_journal_year 1999
_chemical_formula_sum 'C19.25 H24.5 Ag Cl0.5 F3 N2 O3 S'
_chemical_formula_weight 546.56
_chemical_name_systematic
;
 ?
;
_space_group_IT_number 2
_symmetry_cell_setting triclinic
_symmetry_space_group_name_Hall '-P 1'
_symmetry_space_group_name_H-M 'P -1'
_atom_sites_solution_hydrogens geom
_atom_sites_solution_primary direct
_atom_sites_solution_secondary difmap
_audit_creation_method SHELXL-97
_cell_angle_alpha 65.5820(10)
_cell_angle_beta 73.2750(10)
_cell_angle_gamma 64.6590(10)
_cell_formula_units_Z 4
_cell_length_a 13.4273(2)
_cell_length_b 13.9115(3)
_cell_length_c 14.0299(3)
_cell_measurement_temperature 200(2)
_cell_volume 2137.02(8)
_computing_cell_refinement 'Bruker SMART'
_computing_data_collection 'Bruker SMART'
_computing_data_reduction 'Bruker SHELXTL'
_computing_molecular_graphics 'Bruker SHELXTL'
_computing_publication_material 'Bruker SHELXTL'
_computing_structure_refinement 'SHELXL-97 (Sheldrick, 1997)'
_computing_structure_solution 'SHELXS-97 (Sheldrick, 1990)'
_diffrn_ambient_temperature 200(2)
_diffrn_measured_fraction_theta_full 0.893
_diffrn_measured_fraction_theta_max 0.893
_diffrn_measurement_device_type 'CCD area detector'
_diffrn_measurement_method 'phi and omega scans'
_diffrn_radiation_monochromator graphite
_diffrn_radiation_source 'fine-focus sealed tube'
_diffrn_radiation_type MoK\a
_diffrn_radiation_wavelength 0.71073
_diffrn_reflns_av_R_equivalents 0.0200
_diffrn_reflns_av_sigmaI/netI 0.0280
_diffrn_reflns_limit_h_max 14
_diffrn_reflns_limit_h_min -15
_diffrn_reflns_limit_k_max 16
_diffrn_reflns_limit_k_min -16
_diffrn_reflns_limit_l_max 16
_diffrn_reflns_limit_l_min -16
_diffrn_reflns_number 15934
_diffrn_reflns_theta_full 25.49
_diffrn_reflns_theta_max 25.49
_diffrn_reflns_theta_min 1.61
_exptl_absorpt_coefficient_mu 1.153
_exptl_absorpt_correction_T_max 0.91
_exptl_absorpt_correction_T_min 0.81
_exptl_absorpt_correction_type multi-scan
_exptl_absorpt_process_details 'Blessing, Acta Cryst. (1995) A51 33-38.'
_exptl_crystal_colour colorless
_exptl_crystal_density_diffrn 1.699
_exptl_crystal_density_method 'not measured'
_exptl_crystal_description polyhedron
_exptl_crystal_F_000 1106
_exptl_crystal_size_max .24
_exptl_crystal_size_mid .18
_exptl_crystal_size_min .12
_refine_diff_density_max 0.962
_refine_diff_density_min -0.710
_refine_diff_density_rms 0.076
_refine_ls_extinction_method none
_refine_ls_goodness_of_fit_ref 1.020
_refine_ls_hydrogen_treatment constr
_refine_ls_matrix_type full
_refine_ls_number_parameters 550
_refine_ls_number_reflns 7079
_refine_ls_number_restraints 4
_refine_ls_restrained_S_all 1.021
_refine_ls_R_factor_all 0.0410
_refine_ls_R_factor_gt 0.0320
_refine_ls_shift/su_max 0.420
_refine_ls_shift/su_mean 0.014
_refine_ls_structure_factor_coef Fsqd
_refine_ls_weighting_details 'calc w=1/[\s^2^(Fo^2^)+(0.0314P)^2^+4.9533P] where P=(Fo^2^+2Fc^2^)/3'
_refine_ls_weighting_scheme calc
_refine_ls_wR_factor_gt 0.0745
_refine_ls_wR_factor_ref 0.0794
_reflns_number_gt 6038
_reflns_number_total 7079
_reflns_threshold_expression >2sigma(I)
_cod_data_source_file 808068bsup1.cif
_cod_data_source_block 3-Ag+
_cod_depositor_comments
;
The following automatic conversions were performed:

'_symmetry_cell_setting' value 'Triclinic' changed to 'triclinic'
according to /home/saulius/struct/CIF-dictionaries/cif_core.dic
dictionary named 'cif_core.dic' version 2.4.2 from 2011-04-26.

Automatic conversion script
Id: cif_fix_values 1891 2012-01-12 08:04:46Z andrius 
;
_cod_original_cell_volume 2137.02(7)
_cod_original_sg_symbol_H-M P-1
_cod_original_formula_sum 'C19.25 H24.50 Ag Cl0.50 F3 N2 O3 S'
_cod_database_code 7110395

loop_
_symmetry_equiv_pos_as_xyz
'x, y, z'
'-x, -y, -z'

loop_
_atom_site_label
_atom_site_type_symbol
_atom_site_fract_x
_atom_site_fract_y
_atom_site_fract_z
_atom_site_U_iso_or_equiv
_atom_site_adp_type
_atom_site_occupancy
_atom_site_symmetry_multiplicity
_atom_site_calc_flag
_atom_site_refinement_flags
Ag1 Ag 0.34053(2) 0.46245(2) 0.24981(2) 0.02405(8) Uani 1 1 d .
Ag2 Ag 0.83449(2) 0.87771(2) 0.17384(2) 0.02394(8) Uani 1 1 d .
N1 N 0.4053(3) 0.4928(3) 0.3666(2) 0.0283(7) Uani 1 1 d .
N2 N 0.2736(3) 0.4350(3) 0.1326(2) 0.0282(7) Uani 1 1 d .
N3 N 0.7379(2) 0.8516(2) 0.0796(2) 0.0263(7) Uani 1 1 d .
N4 N 0.9350(2) 0.9017(2) 0.2663(2) 0.0273(7) Uani 1 1 d .
C1 C 0.3269(4) 0.4807(4) 0.4671(3) 0.0423(10) Uani 1 1 d .
H1A H 0.3449 0.5084 0.5123 0.051 Uiso 1 1 calc R
H1B H 0.3391 0.3995 0.5047 0.051 Uiso 1 1 calc R
C2 C 0.2049(3) 0.5432(4) 0.4534(3) 0.0374(9) Uani 1 1 d .
H2A H 0.1600 0.5279 0.5239 0.045 Uiso 1 1 calc R
H2B H 0.1908 0.6253 0.4239 0.045 Uiso 1 1 calc R
C3 C 0.1659(3) 0.5138(3) 0.3846(3) 0.0335(9) Uani 1 1 d .
C4 C 0.1337(3) 0.4915(3) 0.3281(3) 0.0353(9) Uani 1 1 d .
C5 C 0.0949(3) 0.4601(4) 0.2607(3) 0.0443(11) Uani 1 1 d .
H5A H 0.0137 0.5008 0.2613 0.053 Uiso 1 1 calc R
H5B H 0.1079 0.3783 0.2920 0.053 Uiso 1 1 calc R
C6 C 0.1504(3) 0.4853(4) 0.1464(4) 0.0444(11) Uani 1 1 d .
H6A H 0.1219 0.4574 0.1093 0.053 Uiso 1 1 calc R
H6B H 0.1282 0.5682 0.1120 0.053 Uiso 1 1 calc R
C7 C 0.3200(4) 0.4913(4) 0.0234(3) 0.0409(10) Uani 1 1 d .
H7A H 0.2793 0.4943 -0.0270 0.049 Uiso 1 1 calc R
H7B H 0.3987 0.4437 0.0100 0.049 Uiso 1 1 calc R
C8 C 0.3148(4) 0.6097(3) 0.0003(3) 0.0390(10) Uani 1 1 d .
H8A H 0.3514 0.6366 -0.0727 0.047 Uiso 1 1 calc R
H8B H 0.2359 0.6601 0.0032 0.047 Uiso 1 1 calc R
C9 C 0.3674(3) 0.6202(3) 0.0727(3) 0.0308(9) Uani 1 1 d .
C10 C 0.4094(3) 0.6285(3) 0.1323(3) 0.0303(9) Uani 1 1 d .
C11 C 0.4636(4) 0.6375(4) 0.2049(3) 0.0416(10) Uani 1 1 d .
H11A H 0.4606 0.7163 0.1809 0.050 Uiso 1 1 calc R
H11B H 0.5430 0.5885 0.1995 0.050 Uiso 1 1 calc R
C12 C 0.4130(4) 0.6051(4) 0.3207(3) 0.0446(11) Uani 1 1 d .
H12A H 0.4582 0.6095 0.3625 0.054 Uiso 1 1 calc R
H12B H 0.3374 0.6614 0.3277 0.054 Uiso 1 1 calc R
C13 C 0.5161(4) 0.4036(4) 0.3884(4) 0.0437(11) Uani 1 1 d .
H13A H 0.5344 0.4028 0.4523 0.052 Uiso 1 1 calc R
H13B H 0.5722 0.4250 0.3287 0.052 Uiso 1 1 calc R
C14 C 0.5278(4) 0.2857(4) 0.4048(4) 0.0474(11) Uani 1 1 d .
H14A H 0.6063 0.2361 0.4128 0.057 Uiso 1 1 calc R
H14B H 0.4817 0.2588 0.4718 0.057 Uiso 1 1 calc R
C15 C 0.4957(3) 0.2735(3) 0.3197(3) 0.0360(9) Uani 1 1 d .
C16 C 0.4669(3) 0.2614(3) 0.2535(3) 0.0345(9) Uani 1 1 d .
C17 C 0.4332(4) 0.2469(3) 0.1700(4) 0.0419(10) Uani 1 1 d .
H17A H 0.4479 0.1657 0.1882 0.050 Uiso 1 1 calc R
H17B H 0.4803 0.2705 0.1026 0.050 Uiso 1 1 calc R
C18 C 0.3123(4) 0.3126(3) 0.1538(4) 0.0417(10) Uani 1 1 d .
H18A H 0.2995 0.3010 0.0940 0.050 Uiso 1 1 calc R
H18B H 0.2658 0.2803 0.2177 0.050 Uiso 1 1 calc R
C21 C 0.6352(3) 0.9522(3) 0.0566(3) 0.0315(9) Uani 1 1 d .
H21A H 0.5801 0.9469 0.1213 0.038 Uiso 1 1 calc R
H21B H 0.6036 0.9510 0.0017 0.038 Uiso 1 1 calc R
C22 C 0.6515(3) 1.0655(3) 0.0191(3) 0.0315(9) Uani 1 1 d .
H22A H 0.7008 1.0741 -0.0492 0.038 Uiso 1 1 calc R
H22B H 0.5786 1.1271 0.0066 0.038 Uiso 1 1 calc R
C23 C 0.6993(3) 1.0787(3) 0.0931(3) 0.0299(9) Uani 1 1 d .
C24 C 0.7401(3) 1.0889(3) 0.1527(3) 0.0317(9) Uani 1 1 d .
C25 C 0.7896(4) 1.0993(3) 0.2274(3) 0.0392(10) Uani 1 1 d .
H25A H 0.7469 1.0793 0.2986 0.047 Uiso 1 1 calc R
H25B H 0.7824 1.1790 0.2061 0.047 Uiso 1 1 calc R
C26 C 0.9122(3) 1.0246(3) 0.2336(3) 0.0368(10) Uani 1 1 d .
H26A H 0.9554 1.0482 0.1635 0.044 Uiso 1 1 calc R
H26B H 0.9391 1.0375 0.2844 0.044 Uiso 1 1 calc R
C27 C 1.0549(3) 0.8391(3) 0.2405(3) 0.0359(9) Uani 1 1 d .
H27A H 1.0702 0.7575 0.2789 0.043 Uiso 1 1 calc R
H27B H 1.0991 0.8625 0.2666 0.043 Uiso 1 1 calc R
C28 C 1.0944(3) 0.8569(3) 0.1229(3) 0.0376(10) Uani 1 1 d .
H28A H 1.0833 0.9378 0.0849 0.045 Uiso 1 1 calc R
H28B H 1.1751 0.8136 0.1133 0.045 Uiso 1 1 calc R
C29 C 1.0365(3) 0.8223(3) 0.0750(3) 0.0335(9) Uani 1 1 d .
C30 C 0.9889(3) 0.7932(3) 0.0381(3) 0.0324(9) Uani 1 1 d .
C31 C 0.9296(3) 0.7573(3) -0.0067(3) 0.0365(9) Uani 1 1 d .
H31A H 0.9292 0.6812 0.0401 0.044 Uiso 1 1 calc R
H31B H 0.9706 0.7516 -0.0763 0.044 Uiso 1 1 calc R
C32 C 0.8094(3) 0.8378(3) -0.0205(3) 0.0311(8) Uani 1 1 d .
H32A H 0.8103 0.9127 -0.0704 0.037 Uiso 1 1 calc R
H32B H 0.7758 0.8093 -0.0526 0.037 Uiso 1 1 calc R
C33 C 0.7103(4) 0.7490(3) 0.1456(3) 0.0355(9) Uani 1 1 d .
H33A H 0.7775 0.6817 0.1426 0.043 Uiso 1 1 calc R
H33B H 0.6529 0.7479 0.1152 0.043 Uiso 1 1 calc R
C34 C 0.6676(4) 0.7403(4) 0.2617(3) 0.0391(10) Uani 1 1 d .
H34A H 0.5985 0.8058 0.2650 0.047 Uiso 1 1 calc R
H34B H 0.6489 0.6711 0.2994 0.047 Uiso 1 1 calc R
C35 C 0.7481(3) 0.7372(3) 0.3164(3) 0.0322(9) Uani 1 1 d .
C36 C 0.8112(3) 0.7372(3) 0.3618(3) 0.0328(9) Uani 1 1 d .
C37 C 0.8877(4) 0.7404(3) 0.4174(3) 0.0380(10) Uani 1 1 d .
H37A H 0.9624 0.6843 0.4061 0.046 Uiso 1 1 calc R
H37B H 0.8612 0.7177 0.4941 0.046 Uiso 1 1 calc R
C38 C 0.8978(4) 0.8568(3) 0.3811(3) 0.0371(9) Uani 1 1 d .
H38A H 0.8246 0.9112 0.3990 0.044 Uiso 1 1 calc R
H38B H 0.9512 0.8513 0.4209 0.044 Uiso 1 1 calc R
S1 S -0.16413(10) 0.39431(10) 0.24460(9) 0.0432(3) Uani 1 1 d .
O1 O -0.2094(5) 0.4865(3) 0.2804(3) 0.117(2) Uani 1 1 d .
O2 O -0.0602(4) 0.3844(5) 0.1791(3) 0.1081(18) Uani 1 1 d .
O3 O -0.2400(4) 0.3717(4) 0.2123(3) 0.0838(13) Uani 1 1 d .
C40 C -0.1294(4) 0.2768(4) 0.3666(4) 0.0504(12) Uani 1 1 d .
F1 F -0.0510(3) 0.2796(3) 0.4054(2) 0.0754(9) Uani 1 1 d .
F2 F -0.2181(3) 0.2828(3) 0.4420(2) 0.0756(9) Uani 1 1 d .
F3 F -0.0952(4) 0.1797(3) 0.3561(3) 0.1190(17) Uani 1 1 d .
S2 S 0.32748(8) 0.93106(9) 0.28513(8) 0.0353(2) Uani 1 1 d .
O4 O 0.3838(3) 0.8414(3) 0.3699(3) 0.0700(11) Uani 1 1 d .
O5 O 0.3845(3) 1.0061(3) 0.2134(3) 0.0658(10) Uani 1 1 d .
O6 O 0.2754(3) 0.8984(3) 0.2347(3) 0.0594(9) Uani 1 1 d .
C41 C 0.2089(6) 1.0214(5) 0.3479(5) 0.084(2) Uani 1 1 d .
F4 F 0.2337(6) 1.0636(6) 0.3977(5) 0.183(3) Uani 1 1 d .
F5 F 0.1496(4) 1.1106(3) 0.2748(3) 0.1272(19) Uani 1 1 d .
F6 F 0.1406(3) 0.9693(3) 0.4120(3) 0.1203(18) Uani 1 1 d .
C42 C 0.4471(8) 1.0078(8) 0.4630(8) 0.062(3) Uani 0.50 1 d PDU
H42A H 0.4091 0.9547 0.4783 0.074 Uiso 0.50 1 calc PR
H42B H 0.4157 1.0768 0.4040 0.074 Uiso 0.50 1 calc PR
Cl1 Cl 0.5924(9) 0.9445(10) 0.4306(10) 0.124(4) Uani 0.50 1 d PDU
Cl2 Cl 0.4303(8) 1.0427(7) 0.5800(7) 0.0718(16) Uani 0.50 1 d PDU

loop_
_atom_site_aniso_label
_atom_site_aniso_U_11
_atom_site_aniso_U_22
_atom_site_aniso_U_33
_atom_site_aniso_U_23
_atom_site_aniso_U_13
_atom_site_aniso_U_12
Ag1 0.02916(16) 0.02406(15) 0.02273(15) -0.00764(11) -0.00745(11) -0.01050(12)
Ag2 0.02409(15) 0.02328(15) 0.02700(15) -0.00786(11) -0.00739(11) -0.00869(11)
N1 0.0351(18) 0.0313(17) 0.0244(16) -0.0089(13) -0.0068(13) -0.0157(14)
N2 0.0320(17) 0.0285(16) 0.0289(16) -0.0108(14) -0.0103(13) -0.0100(14)
N3 0.0255(16) 0.0263(16) 0.0300(16) -0.0090(13) -0.0061(13) -0.0107(13)
N4 0.0286(17) 0.0257(16) 0.0316(17) -0.0094(13) -0.0104(13) -0.0093(13)
C1 0.055(3) 0.050(3) 0.029(2) -0.014(2) -0.0093(19) -0.023(2)
C2 0.044(2) 0.043(2) 0.029(2) -0.0185(19) 0.0024(18) -0.018(2)
C3 0.030(2) 0.034(2) 0.032(2) -0.0126(18) 0.0043(17) -0.0114(17)
C4 0.030(2) 0.041(2) 0.036(2) -0.0150(19) 0.0003(17) -0.0146(18)
C5 0.030(2) 0.063(3) 0.051(3) -0.024(2) -0.0038(19) -0.022(2)
C6 0.037(2) 0.057(3) 0.049(3) -0.023(2) -0.016(2) -0.014(2)
C7 0.055(3) 0.042(2) 0.030(2) -0.0127(19) -0.0120(19) -0.017(2)
C8 0.047(3) 0.042(2) 0.029(2) -0.0047(18) -0.0115(18) -0.019(2)
C9 0.033(2) 0.0241(19) 0.025(2) 0.0004(16) -0.0039(17) -0.0099(17)
C10 0.034(2) 0.027(2) 0.026(2) -0.0032(16) -0.0011(17) -0.0152(17)
C11 0.058(3) 0.046(2) 0.036(2) -0.012(2) -0.003(2) -0.035(2)
C12 0.070(3) 0.043(2) 0.037(2) -0.006(2) -0.018(2) -0.034(2)
C13 0.046(3) 0.046(3) 0.046(3) -0.013(2) -0.024(2) -0.013(2)
C14 0.048(3) 0.041(2) 0.048(3) -0.012(2) -0.028(2) 0.000(2)
C15 0.039(2) 0.0220(19) 0.041(2) -0.0092(18) -0.0161(19) 0.0000(17)
C16 0.036(2) 0.0199(19) 0.042(2) -0.0081(17) -0.0112(19) -0.0041(16)
C17 0.052(3) 0.026(2) 0.054(3) -0.020(2) -0.014(2) -0.0087(19)
C18 0.059(3) 0.034(2) 0.045(3) -0.017(2) -0.018(2) -0.017(2)
C21 0.0214(19) 0.039(2) 0.035(2) -0.0128(18) -0.0088(16) -0.0090(16)
C22 0.030(2) 0.028(2) 0.034(2) -0.0085(17) -0.0135(17) -0.0031(16)
C23 0.027(2) 0.0200(18) 0.034(2) -0.0058(16) -0.0082(17) -0.0012(15)
C24 0.031(2) 0.0205(19) 0.039(2) -0.0097(17) -0.0094(18) -0.0022(16)
C25 0.051(3) 0.024(2) 0.047(2) -0.0144(18) -0.019(2) -0.0066(18)
C26 0.048(3) 0.027(2) 0.047(2) -0.0119(18) -0.018(2) -0.0161(18)
C27 0.029(2) 0.033(2) 0.048(2) -0.0096(19) -0.0154(18) -0.0107(17)
C28 0.024(2) 0.038(2) 0.050(3) -0.012(2) -0.0060(18) -0.0126(17)
C29 0.023(2) 0.032(2) 0.037(2) -0.0093(18) -0.0006(17) -0.0061(17)
C30 0.024(2) 0.033(2) 0.031(2) -0.0117(18) 0.0006(16) -0.0034(17)
C31 0.034(2) 0.039(2) 0.040(2) -0.0233(19) -0.0038(18) -0.0062(18)
C32 0.034(2) 0.036(2) 0.029(2) -0.0152(17) -0.0079(16) -0.0107(17)
C33 0.043(2) 0.035(2) 0.038(2) -0.0084(18) -0.0085(18) -0.0230(19)
C34 0.042(2) 0.044(2) 0.036(2) -0.0063(19) -0.0040(19) -0.027(2)
C35 0.038(2) 0.028(2) 0.026(2) -0.0031(16) 0.0026(17) -0.0170(17)
C36 0.037(2) 0.029(2) 0.029(2) -0.0063(17) -0.0021(17) -0.0128(17)
C37 0.045(2) 0.039(2) 0.028(2) -0.0033(18) -0.0115(18) -0.0163(19)
C38 0.044(2) 0.041(2) 0.032(2) -0.0115(18) -0.0150(18) -0.0155(19)
S1 0.0528(7) 0.0472(6) 0.0357(6) -0.0137(5) -0.0039(5) -0.0244(5)
O1 0.209(6) 0.034(2) 0.070(3) -0.011(2) -0.031(3) -0.008(3)
O2 0.092(3) 0.221(6) 0.052(2) -0.061(3) 0.024(2) -0.098(4)
O3 0.090(3) 0.113(3) 0.061(2) 0.002(2) -0.041(2) -0.059(3)
C40 0.054(3) 0.044(3) 0.063(3) -0.034(2) -0.026(3) 0.001(2)
F1 0.0594(19) 0.110(3) 0.070(2) -0.0381(19) -0.0282(16) -0.0217(18)
F2 0.075(2) 0.086(2) 0.0569(19) 0.0002(17) -0.0106(16) -0.0423(18)
F3 0.188(5) 0.0478(19) 0.121(3) -0.039(2) -0.079(3) 0.005(2)
S2 0.0346(5) 0.0434(6) 0.0321(5) -0.0152(5) -0.0049(4) -0.0149(5)
O4 0.059(2) 0.082(3) 0.053(2) -0.0037(19) -0.0275(18) -0.017(2)
O5 0.056(2) 0.083(3) 0.065(2) -0.020(2) 0.0059(18) -0.045(2)
O6 0.073(2) 0.068(2) 0.057(2) -0.0197(18) -0.0229(18) -0.0347(19)
C41 0.107(5) 0.062(4) 0.054(3) -0.023(3) 0.029(4) -0.026(4)
F4 0.252(7) 0.216(6) 0.159(5) -0.161(5) 0.042(5) -0.102(6)
F5 0.121(3) 0.060(2) 0.094(3) -0.009(2) 0.037(3) 0.014(2)
F6 0.097(3) 0.081(2) 0.086(3) 0.000(2) 0.052(2) -0.013(2)
C42 0.061(6) 0.045(6) 0.084(7) -0.017(5) -0.012(6) -0.026(5)
Cl1 0.057(3) 0.129(6) 0.168(9) -0.079(6) 0.050(5) -0.029(3)
Cl2 0.083(5) 0.063(3) 0.077(3) -0.034(2) 0.014(3) -0.038(3)

loop_
_atom_type_symbol
_atom_type_description
_atom_type_scat_dispersion_real
_atom_type_scat_dispersion_imag
_atom_type_scat_source
C C 0.0033 0.0016 'International Tables Vol C Tables 4.2.6.8 and 6.1.1.4'
H H 0.0000 0.0000 'International Tables Vol C Tables 4.2.6.8 and 6.1.1.4'
N N 0.0061 0.0033 'International Tables Vol C Tables 4.2.6.8 and 6.1.1.4'
O O 0.0106 0.0060 'International Tables Vol C Tables 4.2.6.8 and 6.1.1.4'
F F 0.0171 0.0103 'International Tables Vol C Tables 4.2.6.8 and 6.1.1.4'
S S 0.1246 0.1234 'International Tables Vol C Tables 4.2.6.8 and 6.1.1.4'
Ag Ag -0.8971 1.1015 'International Tables Vol C Tables 4.2.6.8 and 6.1.1.4'
Cl Cl 0.1484 0.1585 'International Tables Vol C Tables 4.2.6.8 and 6.1.1.4'

loop_
_geom_angle_atom_site_label_1
_geom_angle_atom_site_label_2
_geom_angle_atom_site_label_3
_geom_angle
_geom_angle_site_symmetry_1
_geom_angle_site_symmetry_3
N2 Ag1 N1 179.06(11) . .
N2 Ag1 C15 103.87(12) . .
N1 Ag1 C15 77.07(12) . .
N2 Ag1 C16 76.95(12) . .
N1 Ag1 C16 103.99(12) . .
C15 Ag1 C16 27.01(13) . .
N2 Ag1 C10 103.17(12) . .
N1 Ag1 C10 76.39(12) . .
C15 Ag1 C10 114.39(13) . .
C16 Ag1 C10 119.23(13) . .
N2 Ag1 C3 102.85(12) . .
N1 Ag1 C3 76.63(12) . .
C15 Ag1 C3 116.17(13) . .
C16 Ag1 C3 125.27(13) . .
C10 Ag1 C3 114.05(12) . .
N2 Ag1 C4 76.33(12) . .
N1 Ag1 C4 103.18(12) . .
C15 Ag1 C4 121.17(13) . .
C16 Ag1 C4 116.16(13) . .
C10 Ag1 C4 122.86(12) . .
C3 Ag1 C4 26.61(12) . .
N2 Ag1 C9 76.57(12) . .
N1 Ag1 C9 102.96(12) . .
C15 Ag1 C9 123.70(13) . .
C16 Ag1 C9 114.63(13) . .
C10 Ag1 C9 26.70(12) . .
C3 Ag1 C9 118.45(12) . .
C4 Ag1 C9 113.64(12) . .
N3 Ag2 N4 178.69(11) . .
N3 Ag2 C35 77.35(12) . .
N4 Ag2 C35 103.13(12) . .
N3 Ag2 C23 77.13(12) . .
N4 Ag2 C23 103.66(12) . .
C35 Ag2 C23 116.49(12) . .
N3 Ag2 C24 103.90(12) . .
N4 Ag2 C24 76.96(12) . .
C35 Ag2 C24 119.32(12) . .
C23 Ag2 C24 27.04(12) . .
N3 Ag2 C36 103.88(12) . .
N4 Ag2 C36 76.50(12) . .
C35 Ag2 C36 26.95(12) . .
C23 Ag2 C36 127.63(12) . .
C24 Ag2 C36 116.39(12) . .
N3 Ag2 C30 76.22(12) . .
N4 Ag2 C30 102.48(12) . .
C35 Ag2 C30 113.61(12) . .
C23 Ag2 C30 114.97(12) . .
C24 Ag2 C30 125.74(12) . .
C36 Ag2 C30 115.97(12) . .
N3 Ag2 C29 102.29(12) . .
N4 Ag2 C29 76.43(12) . .
C35 Ag2 C29 124.66(12) . .
C23 Ag2 C29 117.18(12) . .
C24 Ag2 C29 114.41(12) . .
C36 Ag2 C29 113.66(12) . .
C30 Ag2 C29 26.48(12) . .
C12 N1 C13 111.0(3) . .
C12 N1 C1 111.5(3) . .
C13 N1 C1 108.6(3) . .
C12 N1 Ag1 109.6(2) . .
C13 N1 Ag1 108.1(2) . .
C1 N1 Ag1 107.9(2) . .
C18 N2 C6 111.3(3) . .
C18 N2 C7 109.9(3) . .
C6 N2 C7 110.2(3) . .
C18 N2 Ag1 108.0(2) . .
C6 N2 Ag1 109.2(2) . .
C7 N2 Ag1 108.1(2) . .
C21 N3 C33 110.6(3) . .
C21 N3 C32 110.5(3) . .
C33 N3 C32 110.6(3) . .
C21 N3 Ag2 108.3(2) . .
C33 N3 Ag2 108.0(2) . .
C32 N3 Ag2 108.8(2) . .
C38 N4 C27 110.6(3) . .
C38 N4 C26 110.0(3) . .
C27 N4 C26 111.1(3) . .
C38 N4 Ag2 108.7(2) . .
C27 N4 Ag2 108.4(2) . .
C26 N4 Ag2 108.1(2) . .
N1 C1 C2 114.7(3) . .
C3 C2 C1 115.1(3) . .
C4 C3 C2 179.1(5) . .
C4 C3 Ag1 76.9(3) . .
C2 C3 Ag1 103.3(2) . .
C3 C4 C5 178.1(5) . .
C3 C4 Ag1 76.5(3) . .
C5 C4 Ag1 103.5(3) . .
C4 C5 C6 114.9(3) . .
N2 C6 C5 115.0(3) . .
N2 C7 C8 115.8(3) . .
C9 C8 C7 114.9(3) . .
C10 C9 C8 179.5(4) . .
C10 C9 Ag1 76.1(2) . .
C8 C9 Ag1 103.5(2) . .
C9 C10 C11 178.8(4) . .
C9 C10 Ag1 77.2(2) . .
C11 C10 Ag1 103.0(2) . .
C10 C11 C12 115.2(3) . .
N1 C12 C11 115.3(4) . .
N1 C13 C14 116.6(3) . .
C15 C14 C13 115.1(3) . .
C16 C15 C14 177.4(5) . .
C16 C15 Ag1 76.6(3) . .
C14 C15 Ag1 103.8(2) . .
C15 C16 C17 178.8(5) . .
C15 C16 Ag1 76.4(3) . .
C17 C16 Ag1 103.8(2) . .
C16 C17 C18 114.6(3) . .
N2 C18 C17 116.1(3) . .
N3 C21 C22 114.6(3) . .
C23 C22 C21 114.6(3) . .
C24 C23 C22 178.9(4) . .
C24 C23 Ag2 76.6(2) . .
C22 C23 Ag2 102.8(2) . .
C23 C24 C25 178.8(4) . .
C23 C24 Ag2 76.3(2) . .
C25 C24 Ag2 102.9(2) . .
C24 C25 C26 113.8(3) . .
N4 C26 C25 114.6(3) . .
N4 C27 C28 114.6(3) . .
C29 C28 C27 113.9(3) . .
C30 C29 C28 178.7(4) . .
C30 C29 Ag2 76.7(3) . .
C28 C29 Ag2 102.5(3) . .
C29 C30 C31 179.6(4) . .
C29 C30 Ag2 76.8(3) . .
C31 C30 Ag2 102.8(2) . .
C30 C31 C32 113.4(3) . .
N3 C32 C31 114.2(3) . .
N3 C33 C34 114.1(3) . .
C35 C34 C33 113.6(3) . .
C36 C35 C34 178.1(4) . .
C36 C35 Ag2 77.6(3) . .
C34 C35 Ag2 102.3(2) . .
C35 C36 C37 178.5(4) . .
C35 C36 Ag2 75.4(2) . .
C37 C36 Ag2 103.8(2) . .
C36 C37 C38 113.8(3) . .
N4 C38 C37 114.2(3) . .
O1 S1 O3 115.9(3) . .
O1 S1 O2 114.9(4) . .
O3 S1 O2 115.3(3) . .
O1 S1 C40 101.4(2) . .
O3 S1 C40 102.7(2) . .
O2 S1 C40 103.8(3) . .
F3 C40 F1 108.0(4) . .
F3 C40 F2 107.4(5) . .
F1 C40 F2 105.7(4) . .
F3 C40 S1 113.3(4) . .
F1 C40 S1 111.2(4) . .
F2 C40 S1 110.8(3) . .
O6 S2 O4 114.2(2) . .
O6 S2 O5 114.0(2) . .
O4 S2 O5 116.6(2) . .
O6 S2 C41 102.0(3) . .
O4 S2 C41 104.7(3) . .
O5 S2 C41 102.9(3) . .
F4 C41 F6 108.5(6) . .
F4 C41 F5 104.7(6) . .
F6 C41 F5 106.4(6) . .
F4 C41 S2 114.5(6) . .
F6 C41 S2 112.1(4) . .
F5 C41 S2 110.1(4) . .
Cl1 C42 Cl2 105.4(8) . .
Cl2 Cl1 C42 101(3) 2_676 2_676
Cl2 Cl1 C42 39(3) 2_676 .
C42 Cl1 C42 64.9(7) 2_676 .
Cl1 Cl2 C42 133(3) 2_676 2_676
Cl1 Cl2 C42 69(3) 2_676 .
C42 Cl2 C42 67.5(7) 2_676 .

loop_
_geom_bond_atom_site_label_1
_geom_bond_atom_site_label_2
_geom_bond_distance
_geom_bond_site_symmetry_2
Ag1 N2 2.306(3) .
Ag1 N1 2.308(3) .
Ag1 C15 2.563(4) .
Ag1 C16 2.564(4) .
Ag1 C10 2.591(4) .
Ag1 C3 2.592(4) .
Ag1 C4 2.595(4) .
Ag1 C9 2.602(3) .
Ag2 N3 2.313(3) .
Ag2 N4 2.317(3) .
Ag2 C35 2.557(4) .
Ag2 C23 2.573(3) .
Ag2 C24 2.576(4) .
Ag2 C36 2.580(4) .
Ag2 C30 2.608(4) .
Ag2 C29 2.608(4) .
N1 C12 1.460(5) .
N1 C13 1.489(5) .
N1 C1 1.492(5) .
N2 C18 1.473(5) .
N2 C6 1.484(5) .
N2 C7 1.491(5) .
N3 C21 1.481(5) .
N3 C33 1.482(5) .
N3 C32 1.490(5) .
N4 C38 1.485(5) .
N4 C27 1.485(5) .
N4 C26 1.487(5) .
C1 C2 1.517(6) .
C2 C3 1.475(6) .
C3 C4 1.194(6) .
C4 C5 1.475(6) .
C5 C6 1.524(6) .
C7 C8 1.516(6) .
C8 C9 1.474(6) .
C9 C10 1.199(5) .
C10 C11 1.481(6) .
C11 C12 1.526(6) .
C13 C14 1.502(6) .
C14 C15 1.472(6) .
C15 C16 1.197(6) .
C16 C17 1.481(6) .
C17 C18 1.514(6) .
C21 C22 1.535(5) .
C22 C23 1.470(5) .
C23 C24 1.204(5) .
C24 C25 1.473(6) .
C25 C26 1.530(6) .
C27 C28 1.528(6) .
C28 C29 1.475(6) .
C29 C30 1.195(6) .
C30 C31 1.472(6) .
C31 C32 1.533(5) .
C33 C34 1.535(6) .
C34 C35 1.473(6) .
C35 C36 1.197(6) .
C36 C37 1.480(6) .
C37 C38 1.539(6) .
S1 O1 1.399(4) .
S1 O3 1.415(4) .
S1 O2 1.418(4) .
S1 C40 1.820(5) .
C40 F3 1.285(5) .
C40 F1 1.337(5) .
C40 F2 1.344(6) .
S2 O6 1.421(3) .
S2 O4 1.423(3) .
S2 O5 1.436(3) .
S2 C41 1.812(6) .
C41 F4 1.259(8) .
C41 F6 1.317(7) .
C41 F5 1.341(8) .
C42 Cl1 1.772(12) .
C42 Cl2 1.826(12) .
Cl1 Cl2 0.32(2) 2_676
Cl1 C42 1.736(16) 2_676
Cl2 Cl1 0.32(2) 2_676
Cl2 C42 1.536(14) 2_676
